data_4333765
loop_
_publ_author_name
'Paramita Kar'
'Michael G. B. Drew'
'Carlos J. G\'omez-Garc\'ia'
'Ashutosh Ghosh'

_publ_section_title
;
 Coordination Polymers Containing Manganese(II)-Azido Layers Connected by
 Dipyridyl-tetrazine and 4,4'-Azobis(pyridine) Linkers
;
_journal_name_full 'Inorganic Chemistry'
_journal_page_first 1640
_journal_page_last 1649
_journal_paper_doi 10.1021/ic302548z
_journal_volume 52
_journal_year 2013
_chemical_formula_sum 'C12 H8 Mn N12'
_chemical_formula_weight 375.24
_chemical_name_systematic
; 
 ? 
;
_space_group_IT_number 14
_symmetry_cell_setting monoclinic
_symmetry_space_group_name_Hall '-P 2yn'
_symmetry_space_group_name_H-M 'P 1 21/n 1'
_atom_sites_solution_hydrogens geom
_atom_sites_solution_primary direct
_atom_sites_solution_secondary difmap
_audit_creation_method SHELXL-97
_cell_angle_alpha 90.00
_cell_angle_beta 90.127(7)
_cell_angle_gamma 90.00
_cell_formula_units_Z 4
_cell_length_a 7.426(5)
_cell_length_b 21.307(14)
_cell_length_c 9.324(6)
_cell_measurement_reflns_used 10095
_cell_measurement_temperature 295(2)
_cell_measurement_theta_max 26.93
_cell_measurement_theta_min 0.96
_cell_volume 1475.3(17)
_computing_molecular_graphics PLATON(Spek,2004)
_computing_structure_refinement 'SHELXL-97 (Sheldrick, 1997)'
_computing_structure_solution 'SHELXS-97 (Sheldrick, 1997)'
_diffrn_ambient_temperature 295(2)
_diffrn_measured_fraction_theta_full 0.910
_diffrn_measured_fraction_theta_max 0.910
_diffrn_radiation_monochromator graphite
_diffrn_radiation_source 'fine-focus sealed tube'
_diffrn_radiation_type MoK\a
_diffrn_radiation_wavelength 0.71073
_diffrn_reflns_av_R_equivalents 0.0477
_diffrn_reflns_av_sigmaI/netI 0.0523
_diffrn_reflns_limit_h_max 8
_diffrn_reflns_limit_h_min -9
_diffrn_reflns_limit_k_max 27
_diffrn_reflns_limit_k_min -27
_diffrn_reflns_limit_l_max 11
_diffrn_reflns_limit_l_min -11
_diffrn_reflns_number 10095
_diffrn_reflns_theta_full 26.93
_diffrn_reflns_theta_max 26.93
_diffrn_reflns_theta_min 0.96
_diffrn_standards_decay_% n/a
_diffrn_standards_interval_count n/a
_diffrn_standards_interval_time n/a
_diffrn_standards_number n/a
_exptl_absorpt_coefficient_mu 0.921
_exptl_absorpt_correction_T_max 0.952
_exptl_absorpt_correction_T_min 0.945
_exptl_absorpt_correction_type empirical
_exptl_crystal_colour black
_exptl_crystal_density_diffrn 1.690
_exptl_crystal_description needle
_exptl_crystal_F_000 756
_exptl_crystal_size_max 0.30
_exptl_crystal_size_mid 0.05
_exptl_crystal_size_min 0.05
_refine_diff_density_max 0.542
_refine_diff_density_min -0.605
_refine_diff_density_rms 0.101
_refine_ls_extinction_method none
_refine_ls_goodness_of_fit_ref 1.130
_refine_ls_hydrogen_treatment constr
_refine_ls_matrix_type full
_refine_ls_number_parameters 227
_refine_ls_number_reflns 2909
_refine_ls_number_restraints 0
_refine_ls_restrained_S_all 1.130
_refine_ls_R_factor_all 0.0713
_refine_ls_R_factor_gt 0.0567
_refine_ls_shift/su_max 0.000
_refine_ls_shift/su_mean 0.000
_refine_ls_structure_factor_coef Fsqd
_refine_ls_weighting_details
;
_refine_ls_weighting_details 
  w=1/[\s^2^(Fo^2^)+(0.0962P)^2^+0.1058P] where P=(Fo^2^+2Fc^2^)/3 
;
_refine_ls_weighting_scheme calc
_refine_ls_wR_factor_gt 0.1519
_refine_ls_wR_factor_ref 0.1581
_reflns_number_gt 2353
_reflns_number_total 2909
_reflns_threshold_expression >2sigma(I)
_cod_data_source_file ic302548z_si_001_1.cif
_cod_data_source_block 1
_cod_original_cell_volume 1475.2(17)
_cod_database_code 4333765

loop_
_symmetry_equiv_pos_as_xyz
'x, y, z'
'-x+1/2, y+1/2, -z+1/2'
'-x, -y, -z'
'x-1/2, -y-1/2, z-1/2'

loop_
_atom_site_label
_atom_site_type_symbol
_atom_site_fract_x
_atom_site_fract_y
_atom_site_fract_z
_atom_site_U_iso_or_equiv
_atom_site_adp_type
_atom_site_occupancy
_atom_site_symmetry_multiplicity
_atom_site_calc_flag
_atom_site_refinement_flags
C12 C 0.2949(6) 0.2065(2) 0.5762(6) 0.0306(11) Uani 1 1 d .
H12 H 0.2525 0.2474 0.5836 0.037 Uiso 1 1 calc R
C13 C 0.1705(7) 0.1584(2) 0.5657(7) 0.0298(10) Uani 1 1 d .
H13 H 0.0475 0.1665 0.5696 0.036 Uiso 1 1 calc R
C14 C 0.2349(6) 0.0971(2) 0.5489(7) 0.0341(14) Uani 1 1 d .
C15 C 0.4209(7) 0.0877(3) 0.5502(7) 0.0343(15) Uani 1 1 d .
H15 H 0.4682 0.0475 0.5402 0.041 Uiso 1 1 calc R
C16 C 0.5333(7) 0.1383(2) 0.5664(8) 0.0373(12) Uani 1 1 d .
H16 H 0.6568 0.1314 0.5705 0.045 Uiso 1 1 calc R
C22 C 0.9865(8) 0.3683(3) 0.6773(7) 0.0496(17) Uani 1 1 d .
H22 H 0.9538 0.3528 0.7668 0.060 Uiso 1 1 calc R
C23 C 1.1379(9) 0.4064(3) 0.6672(7) 0.0530(18) Uani 1 1 d .
H23 H 1.2035 0.4164 0.7491 0.064 Uiso 1 1 calc R
C24 C 1.1902(8) 0.4291(3) 0.5363(7) 0.0437(15) Uani 1 1 d .
C25 C 1.0878(9) 0.4153(3) 0.4179(9) 0.0585(18) Uani 1 1 d .
H25 H 1.1166 0.4313 0.3280 0.070 Uiso 1 1 calc R
C26 C 0.9377(9) 0.3760(3) 0.4374(8) 0.0592(19) Uani 1 1 d .
H26 H 0.8693 0.3652 0.3575 0.071 Uiso 1 1 calc R
N1 N 0.8142(11) 0.2235(2) 0.3988(5) 0.0469(13) Uani 1 1 d .
N2 N 0.9162(6) 0.2004(2) 0.3221(5) 0.0322(11) Uani 1 1 d .
N3 N 1.0168(7) 0.1751(2) 0.2411(5) 0.0406(13) Uani 1 1 d .
N4 N 0.5111(6) 0.3245(2) 0.4053(6) 0.0408(13) Uani 1 1 d .
N5 N 0.4191(6) 0.2987(2) 0.3225(5) 0.0341(11) Uani 1 1 d .
N6 N 0.3254(12) 0.2755(2) 0.2412(6) 0.0510(13) Uani 1 1 d .
N11 N 0.4727(5) 0.19715(19) 0.5764(6) 0.0322(10) Uani 1 1 d .
C17 C 0.1096(7) 0.0454(2) 0.5234(7) 0.0369(14) Uani 1 1 d .
N21 N 0.8884(6) 0.3534(2) 0.5660(6) 0.0385(11) Uani 1 1 d .
C27 C 1.3547(8) 0.4679(3) 0.5170(7) 0.0438(15) Uani 1 1 d .
Mn1 Mn 0.67586(11) 0.27713(3) 0.57457(10) 0.0279(2) Uani 1 1 d .
N18 N 0.1793(7) -0.0120(2) 0.4988(7) 0.0441(12) Uani 1 1 d .
N19 N -0.0670(6) 0.0583(2) 0.5267(6) 0.0407(13) Uani 1 1 d .
N28 N 1.4395(8) 0.4853(3) 0.6347(7) 0.0582(16) Uani 1 1 d .
N29 N 1.4091(7) 0.4810(3) 0.3827(6) 0.0540(16) Uani 1 1 d .

loop_
_atom_site_aniso_label
_atom_site_aniso_U_11
_atom_site_aniso_U_22
_atom_site_aniso_U_33
_atom_site_aniso_U_23
_atom_site_aniso_U_13
_atom_site_aniso_U_12
C12 0.025(2) 0.032(2) 0.035(3) -0.002(2) -0.004(3) -0.0004(19)
C13 0.020(2) 0.034(2) 0.035(3) 0.002(3) -0.002(3) -0.002(2)
C14 0.020(2) 0.034(3) 0.048(4) -0.003(3) -0.002(2) -0.005(2)
C15 0.023(3) 0.030(2) 0.049(4) -0.002(3) -0.003(3) 0.000(2)
C16 0.018(2) 0.036(3) 0.057(4) -0.004(3) -0.001(3) -0.001(2)
C22 0.039(4) 0.064(4) 0.045(4) 0.000(3) -0.008(3) -0.028(3)
C23 0.042(4) 0.070(4) 0.047(4) -0.002(3) -0.004(3) -0.030(3)
C24 0.027(3) 0.046(3) 0.058(4) 0.005(3) 0.002(3) -0.016(3)
C25 0.050(4) 0.083(5) 0.042(4) 0.002(4) -0.006(4) -0.036(4)
C26 0.053(4) 0.079(5) 0.046(4) -0.002(4) -0.002(4) -0.036(4)
N1 0.050(3) 0.063(3) 0.028(3) -0.004(2) 0.017(3) 0.005(3)
N2 0.024(3) 0.045(3) 0.028(3) 0.005(2) 0.001(2) -0.004(2)
N3 0.039(3) 0.045(3) 0.038(3) 0.010(2) 0.018(3) 0.004(2)
N4 0.029(3) 0.045(3) 0.047(3) 0.001(2) -0.015(3) -0.002(2)
N5 0.030(3) 0.039(2) 0.033(3) 0.009(2) 0.001(2) -0.001(2)
N6 0.046(3) 0.064(3) 0.042(3) -0.010(2) -0.021(4) -0.013(3)
N11 0.022(2) 0.029(2) 0.045(3) 0.007(2) 0.001(3) -0.0022(17)
C17 0.025(3) 0.033(3) 0.053(4) -0.001(3) -0.005(2) 0.000(2)
N21 0.026(2) 0.052(3) 0.038(3) -0.004(2) 0.007(2) -0.016(2)
C27 0.032(3) 0.045(3) 0.054(4) -0.003(3) 0.003(3) -0.013(3)
Mn1 0.0170(3) 0.0340(4) 0.0328(4) -0.0008(4) -0.0011(4) -0.0049(3)
N18 0.026(2) 0.031(2) 0.076(3) -0.006(2) 0.000(3) 0.000(2)
N19 0.021(2) 0.031(2) 0.070(4) -0.006(2) -0.004(2) -0.0005(19)
N28 0.048(3) 0.071(4) 0.056(4) -0.001(3) -0.011(3) -0.035(3)
N29 0.041(3) 0.074(4) 0.047(4) 0.000(3) -0.002(2) -0.036(3)

loop_
_atom_type_symbol
_atom_type_description
_atom_type_scat_dispersion_real
_atom_type_scat_dispersion_imag
_atom_type_scat_source
C C 0.0033 0.0016 'International Tables Vol C Tables 4.2.6.8 and 6.1.1.4'
H H 0.0000 0.0000 'International Tables Vol C Tables 4.2.6.8 and 6.1.1.4'
N N 0.0061 0.0033 'International Tables Vol C Tables 4.2.6.8 and 6.1.1.4'
Mn Mn 0.3368 0.7283 'International Tables Vol C Tables 4.2.6.8 and 6.1.1.4'

loop_
_geom_angle_atom_site_label_1
_geom_angle_atom_site_label_2
_geom_angle_atom_site_label_3
_geom_angle
_geom_angle_site_symmetry_1
_geom_angle_site_symmetry_3
N11 C12 C13 123.4(5) . .
N11 C12 H12 118.3 . .
C13 C12 H12 118.3 . .
C12 C13 C14 118.1(5) . .
C12 C13 H13 121.0 . .
C14 C13 H13 121.0 . .
C15 C14 C13 118.2(5) . .
C15 C14 C17 121.5(5) . .
C13 C14 C17 120.3(4) . .
C16 C15 C14 119.3(5) . .
C16 C15 H15 120.4 . .
C14 C15 H15 120.4 . .
N11 C16 C15 122.8(5) . .
N11 C16 H16 118.6 . .
C15 C16 H16 118.6 . .
N21 C22 C23 122.5(6) . .
N21 C22 H22 118.7 . .
C23 C22 H22 118.7 . .
C24 C23 C22 119.9(6) . .
C24 C23 H23 120.1 . .
C22 C23 H23 120.1 . .
C23 C24 C25 118.9(5) . .
C23 C24 C27 122.6(6) . .
C25 C24 C27 118.4(6) . .
C24 C25 C26 117.5(7) . .
C24 C25 H25 121.3 . .
C26 C25 H25 121.3 . .
N21 C26 C25 123.1(7) . .
N21 C26 H26 118.4 . .
C25 C26 H26 118.4 . .
N2 N1 Mn1 166.1(6) . .
N1 N2 N3 177.6(6) . .
N2 N3 Mn1 125.1(4) . 4_665
N5 N4 Mn1 125.0(4) . .
N6 N5 N4 177.4(6) . .
N5 N6 Mn1 172.2(6) . 4_565
C16 N11 C12 118.2(4) . .
C16 N11 Mn1 118.6(3) . .
C12 N11 Mn1 123.0(3) . .
N19 C17 N18 124.5(5) . .
N19 C17 C14 117.7(5) . .
N18 C17 C14 117.8(5) . .
C22 N21 C26 118.0(5) . .
C22 N21 Mn1 122.3(4) . .
C26 N21 Mn1 118.7(4) . .
N28 C27 N29 125.0(5) . .
N28 C27 C24 116.5(6) . .
N29 C27 C24 118.4(6) . .
N3 Mn1 N6 90.5(2) 4_566 4_666
N3 Mn1 N4 89.76(19) 4_566 .
N6 Mn1 N4 175.9(2) 4_666 .
N3 Mn1 N1 174.6(3) 4_566 .
N6 Mn1 N1 91.4(2) 4_666 .
N4 Mn1 N1 88.0(2) . .
N3 Mn1 N21 93.90(19) 4_566 .
N6 Mn1 N21 92.3(3) 4_666 .
N4 Mn1 N21 91.83(18) . .
N1 Mn1 N21 91.1(2) . .
N3 Mn1 N11 89.11(18) 4_566 .
N6 Mn1 N11 86.9(2) 4_666 .
N4 Mn1 N11 88.94(18) . .
N1 Mn1 N11 85.9(2) . .
N21 Mn1 N11 176.90(17) . .
N19 N18 C17 117.9(5) 3_556 .
N18 N19 C17 117.6(5) 3_556 .
C27 N28 N29 116.6(6) . 3_866
N28 N29 C27 118.4(5) 3_866 .

loop_
_geom_bond_atom_site_label_1
_geom_bond_atom_site_label_2
_geom_bond_distance
_geom_bond_site_symmetry_2
C12 N11 1.335(6) .
C12 C13 1.383(7) .
C12 H12 0.9300 .
C13 C14 1.398(7) .
C13 H13 0.9300 .
C14 C15 1.396(7) .
C14 C17 1.462(7) .
C15 C16 1.372(7) .
C15 H15 0.9300 .
C16 N11 1.334(6) .
C16 H16 0.9300 .
C22 N21 1.305(8) .
C22 C23 1.390(8) .
C22 H22 0.9300 .
C23 C24 1.370(9) .
C23 H23 0.9300 .
C24 C25 1.371(9) .
C24 C27 1.487(8) .
C25 C26 1.406(8) .
C25 H25 0.9300 .
C26 N21 1.344(9) .
C26 H26 0.9300 .
N1 N2 1.152(7) .
N1 Mn1 2.249(5) .
N2 N3 1.193(6) .
N3 Mn1 2.202(5) 4_665
N4 N5 1.167(7) .
N4 Mn1 2.235(5) .
N5 N6 1.140(7) .
N6 Mn1 2.213(5) 4_565
N11 Mn1 2.276(4) .
C17 N19 1.340(7) .
C17 N18 1.348(7) .
N21 Mn1 2.266(4) .
C27 N28 1.317(8) .
C27 N29 1.346(9) .
Mn1 N3 2.202(5) 4_566
Mn1 N6 2.213(5) 4_666
N18 N19 1.314(6) 3_556
N19 N18 1.314(7) 3_556
N28 N29 1.345(7) 3_866
N29 N28 1.345(7) 3_866
